data_7720476
loop_
_publ_author_name
'Ni, Guowei'
'Pan, Yi'
'Zhou, Muyu'
'Sang, Yufeng'
'Yiu, Shek-Man'
'Lau, Kai Chung'
'Chi, Yun'

_publ_section_title
;
 Janus-type diiridium complexes with functional carbene cyclometalates for
 high-energy phosphorescence.
;
_journal_issue 2
_journal_name_full 'Dalton transactions (Cambridge, England : 2003)'
_journal_page_first 904
_journal_page_last 916
_journal_paper_doi 10.1039/d5dt02691a
_journal_volume 55
_journal_year 2026
_chemical_formula_moiety 'C131 H143 Ir2 N13, 0.5 [CH2Cl2]'
_chemical_formula_sum 'C131.5 H144 Cl Ir2 N13'
_chemical_formula_weight 2326.44
_space_group_crystal_system orthorhombic
_space_group_IT_number 37
_space_group_name_Hall 'C 2 -2c'
_space_group_name_H-M_alt 'C c c 2'
_atom_sites_solution_hydrogens geom
_atom_sites_solution_primary 'Intrinsic Phasing'
_audit_creation_method
;FinalCif 2024.9-0 by Daniel Kratzert, Freiburg 2025, 
https://dkratzert.de/finalcif.html
;
_audit_update_record
;
2025-12-02 deposited with the CCDC.	2025-12-05 downloaded from the CCDC.
;
_cell_angle_alpha 90
_cell_angle_beta 90
_cell_angle_gamma 90
_cell_formula_units_Z 4
_cell_length_a 39.8974(9)
_cell_length_b 14.5469(3)
_cell_length_c 22.9823(5)
_cell_measurement_reflns_used 9622
_cell_measurement_temperature 193(2)
_cell_measurement_theta_max 74.6071
_cell_measurement_theta_min 5.0281
_cell_measurement_wavelength 1.54178
_cell_volume 13338.5(5)
_computing_cell_refinement 'SAINT V8.41 (Bruker AXS LLC)'
_computing_data_collection 'Bruker Instrument Service v8.5.0.27.Release'
_computing_data_reduction 'SAINT V8.41 (Bruker AXS LLC)'
_computing_molecular_graphics 'shelXle (C.B. Huebschle, rev 1503)'
_computing_structure_refinement 'SHELXL-2019/2 (Sheldrick, 2019)'
_computing_structure_solution 'SHELXT 2018/2 (Sheldrick, 2018)'
_diffrn_ambient_environment N~2~
_diffrn_ambient_temperature 193(2)
_diffrn_detector CPAD
_diffrn_detector_area_resol_mean 7.391
_diffrn_detector_type 'Bruker PHOTON III'
_diffrn_measured_fraction_theta_full 0.999
_diffrn_measured_fraction_theta_max 0.997
_diffrn_measurement_details
;<Phi   scan: start=   0.0; len= 180.0; end= 180.0 at [Counterclockwise Eulerian 
angles: dx= 50.00 mm theta=  27.500 deg omega= 360.000 deg chi=  54.740 deg] 
measure for 1.0 seconds; frame angle 1.00 degrees, wavelength=1.54184>
<Phi   scan: start= 196.0; len= 319.0; end= 515.0 at [Counterclockwise Eulerian 
angles: dx= 40.00 mm theta=  53.803 deg omega= 107.818 deg chi= -24.000 deg] 
measure for 16.0 seconds; frame angle 1.10 degrees, wavelength=1.54184>
<Omega scan: start=   1.4; len= 112.2; end= 113.6 at [Counterclockwise Eulerian 
angles: dx= 40.00 mm theta=  53.803 deg phi= 240.000 deg chi=  65.500 deg] 
measure for 16.0 seconds; frame angle 1.10 degrees, wavelength=1.54184>
<Phi   scan: start= 360.0; len= 359.7; end= 719.7 at [Counterclockwise Eulerian 
angles: dx= 40.00 mm theta= -24.070 deg omega= 313.968 deg chi=  44.500 deg] 
measure for 2.0 seconds; frame angle 1.10 degrees, wavelength=1.54184>
<Omega scan: start=   1.4; len= 112.2; end= 113.6 at [Counterclockwise Eulerian 
angles: dx= 40.00 mm theta=  53.803 deg phi=  80.000 deg chi=  65.500 deg] 
measure for 16.0 seconds; frame angle 1.10 degrees, wavelength=1.54184>
<Phi   scan: start= 332.0; len= 199.1; end= 531.1 at [Counterclockwise Eulerian 
angles: dx= 40.00 mm theta=  53.803 deg omega=  11.517 deg chi=  24.000 deg] 
measure for 16.0 seconds; frame angle 1.10 degrees, wavelength=1.54184>
<Omega scan: start=  90.7; len=  82.5; end= 173.2 at [Counterclockwise Eulerian 
angles: dx= 40.00 mm theta=  46.303 deg phi= 180.000 deg chi= -44.500 deg] 
measure for 9.9 seconds; frame angle 1.10 degrees, wavelength=1.54184>
<Omega scan: start=   1.4; len= 112.2; end= 113.6 at [Counterclockwise Eulerian 
angles: dx= 40.00 mm theta=  53.803 deg phi= 280.000 deg chi=  65.500 deg] 
measure for 16.0 seconds; frame angle 1.10 degrees, wavelength=1.54184>
<Omega scan: start=   1.4; len= 112.2; end= 113.6 at [Counterclockwise Eulerian 
angles: dx= 40.00 mm theta=  53.803 deg phi= 120.000 deg chi=  65.500 deg] 
measure for 16.0 seconds; frame angle 1.10 degrees, wavelength=1.54184>
<Omega scan: start=   1.4; len= 112.2; end= 113.6 at [Counterclockwise Eulerian 
angles: dx= 40.00 mm theta=  53.803 deg phi=   0.000 deg chi=  65.500 deg] 
measure for 16.0 seconds; frame angle 1.10 degrees, wavelength=1.54184>
<Phi   scan: start= 282.4; len= 187.0; end= 469.4 at [Counterclockwise Eulerian 
angles: dx= 40.00 mm theta= -24.070 deg omega= 311.772 deg chi=  24.000 deg] 
measure for 2.0 seconds; frame angle 1.10 degrees, wavelength=1.54184>
<Omega scan: start=   1.4; len= 112.2; end= 113.6 at [Counterclockwise Eulerian 
angles: dx= 40.00 mm theta=  53.803 deg phi= 200.000 deg chi=  65.500 deg] 
measure for 16.0 seconds; frame angle 1.10 degrees, wavelength=1.54184>
<Omega scan: start=  90.7; len=  82.5; end= 173.2 at [Counterclockwise Eulerian 
angles: dx= 40.00 mm theta=  46.303 deg phi= 270.000 deg chi= -44.500 deg] 
measure for 9.9 seconds; frame angle 1.10 degrees, wavelength=1.54184>
<Omega scan: start=  90.7; len=  82.5; end= 173.2 at [Counterclockwise Eulerian 
angles: dx= 40.00 mm theta=  46.303 deg phi=  90.000 deg chi= -44.500 deg] 
measure for 9.9 seconds; frame angle 1.10 degrees, wavelength=1.54184>
<Phi   scan: start=   0.0; len= 359.7; end= 359.7 at [Counterclockwise Eulerian 
angles: dx= 40.00 mm theta=  53.803 deg omega= 105.685 deg chi= -44.500 deg] 
measure for 16.0 seconds; frame angle 1.10 degrees, wavelength=1.54184>
;
_diffrn_measurement_device 'KAPPA diffractometer'
_diffrn_measurement_device_type 'Bruker D8 VENTURE'
_diffrn_measurement_method '\w and \f scans'
_diffrn_radiation_monochromator 'multilayer mirror'
_diffrn_radiation_probe x-ray
_diffrn_radiation_type 'Cu K\a'
_diffrn_radiation_wavelength 1.54178
_diffrn_reflns_av_R_equivalents 0.0541
_diffrn_reflns_av_unetI/netI 0.0308
_diffrn_reflns_Laue_measured_fraction_full 0.999
_diffrn_reflns_Laue_measured_fraction_max 0.997
_diffrn_reflns_limit_h_max 49
_diffrn_reflns_limit_h_min -49
_diffrn_reflns_limit_k_max 18
_diffrn_reflns_limit_k_min -18
_diffrn_reflns_limit_l_max 27
_diffrn_reflns_limit_l_min -28
_diffrn_reflns_number 109555
_diffrn_reflns_point_group_measured_fraction_full 0.988
_diffrn_reflns_point_group_measured_fraction_max 0.983
_diffrn_reflns_reduction_process narrow-frame
_diffrn_reflns_theta_full 67.679
_diffrn_reflns_theta_max 74.836
_diffrn_reflns_theta_min 3.234
_diffrn_source 'microfocus sealed tube'
_diffrn_source_current 1.1
_diffrn_source_target Cu
_diffrn_source_type 'INCOATEC I\mS 3.0'
_diffrn_source_voltage 50
_exptl_absorpt_coefficient_mu 4.354
_exptl_absorpt_correction_T_max 0.7538
_exptl_absorpt_correction_T_min 0.6465
_exptl_absorpt_correction_type multi-scan
_exptl_absorpt_process_details
;Krause, L., Herbst-Irmer, R., Sheldrick, G. M., Stalke, D. (2015).
"Comparison of silver and molybdenum microfocus X-ray sources for single-crystal
 structure determination"
J. Appl. Cryst. 48, 3-10.
doi:10.1107/S1600576714022985
;
_exptl_crystal_colour yellow
_exptl_crystal_density_diffrn 1.158
_exptl_crystal_description block
_exptl_crystal_F_000 4780
_exptl_crystal_size_max 0.28
_exptl_crystal_size_mid 0.09
_exptl_crystal_size_min 0.02
_refine_diff_density_max 0.722
_refine_diff_density_min -0.290
_refine_diff_density_rms 0.057
_refine_ls_abs_structure_details
;
 Refined as an inversion twin.
;
_refine_ls_abs_structure_Flack 0.226(8)
_refine_ls_extinction_method none
_refine_ls_goodness_of_fit_ref 1.087
_refine_ls_hydrogen_treatment constr
_refine_ls_matrix_type full
_refine_ls_number_parameters 1038
_refine_ls_number_reflns 13498
_refine_ls_number_restraints 1634
_refine_ls_restrained_S_all 1.098
_refine_ls_R_factor_all 0.0275
_refine_ls_R_factor_gt 0.0260
_refine_ls_shift/su_max 0.015
_refine_ls_shift/su_mean 0.000
_refine_ls_structure_factor_coef Fsqd
_refine_ls_weighting_details 'w=1/[\s^2^(Fo^2^)+(0.0349P)^2^+7.2696P] where P=(Fo^2^+2Fc^2^)/3'
_refine_ls_weighting_scheme calc
_refine_ls_wR_factor_gt 0.0652
_refine_ls_wR_factor_ref 0.0661
_reflns_Friedel_coverage 0.920
_reflns_Friedel_fraction_full 0.977
_reflns_Friedel_fraction_max 0.969
_reflns_number_gt 12920
_reflns_number_total 13498
_reflns_threshold_expression 'I > 2\s(I)'
_cod_data_source_file d5dt02691a2.cif
_cod_data_source_block 5_a_sq
_cod_depositor_comments
;
The following automatic conversions were performed:

data item '_exptl_absorpt_correction_type' value 'Multi-Scan' was
changed to 'multi-scan' in accordance with the
/home/data/users/saulius/crontab/automatic-downloads/current/RSC/lib/dictionaries/cif_core.dic
dictionary named 'cif_core.dic' version 2.4.2 last updated on
2011-04-26.

Automatic conversion script
Id: cif_fix_values 8170 2020-07-09 18:12:32Z antanas 
;
_cod_original_formula_sum 'C131.50 H144 Cl Ir2 N13'
_cod_database_code 7720476
_shelx_shelxl_version_number 2019/3
_shelx_space_group_comment
;
The symmetry employed for this shelxl refinement is uniquely defined
by the following loop, which should always be used as a source of
symmetry information in preference to the above space-group names.
They are only intended as comments.
;
_exptl_bruker_absorpt_correction_t_ratio 0.8577
_bruker_diffrn_measurement_temperature_device 'Oxford Cryostream 1000'
_diffrn_measurement_bruker_total_exposure_time 25961.5
_diffrn_reflns_bruker_av_norm_i 26529.094
_diffrn_reflns_bruker_number_gt 112762
_computing_bruker_data_scaling 'SADABS-2016/2 - Bruker AXS area detector scaling and absorption correction'
_geom_details
; All esds (except the esd in the dihedral angle between two l.s. planes)
 are estimated using the full covariance matrix.  The cell esds are taken
 into account individually in the estimation of esds in distances, angles
 and torsion angles; correlations between esds in cell parameters are only
 used when they are defined by crystal symmetry.  An approximate (isotropic)
 treatment of cell esds is used for estimating esds involving l.s. planes.
;
_smtbx_masks_void_probe_radius 1.2
_smtbx_masks_void_truncation_radius 1.2
_smtbx_masks_special_details
;
A solvent mask was calculated and 108 electrons were 
found in a volume of 2836\%A^3^ in 2 voids per unit cell. 
This is consistent with the presence of 
0.5[CH2Cl2] per Formula Unit 
which account for 84 electrons 
per unit cell.
;

loop_
_space_group_symop_operation_xyz
'x, y, z'
'-x, -y, z'
'x, -y, z+1/2'
'-x, y, z+1/2'
'x+1/2, y+1/2, z'
'-x+1/2, -y+1/2, z'
'x+1/2, -y+1/2, z+1/2'
'-x+1/2, y+1/2, z+1/2'

loop_
_atom_site_label
_atom_site_type_symbol
_atom_site_fract_x
_atom_site_fract_y
_atom_site_fract_z
_atom_site_U_iso_or_equiv
_atom_site_adp_type
_atom_site_occupancy
_atom_site_site_symmetry_order
_atom_site_calc_flag
_atom_site_refinement_flags_posn
_atom_site_refinement_flags_adp
_atom_site_refinement_flags_occupancy
_atom_site_disorder_assembly
_atom_site_disorder_group
Ir1 Ir 0.38157(2) 0.27720(2) 0.42485(3) 0.03087(6) Uani 1 1 d . . . . .
N1 N 0.31086(9) 0.2558(2) 0.39711(16) 0.0308(6) Uani 1 1 d . . . . .
N2 N 0.31286(10) 0.2581(3) 0.49174(16) 0.0359(8) Uani 1 1 d . . . . .
N3 N 0.250000 0.250000 0.38310(19) 0.0313(9) Uani 1 2 d S T P . .
N4 N 0.40311(9) 0.3895(3) 0.52326(16) 0.0418(8) Uani 1 1 d . . . . .
N5 N 0.41786(10) 0.2539(3) 0.55039(18) 0.0435(8) Uani 1 1 d D . . . .
N6 N 0.42496(10) 0.1330(3) 0.37953(18) 0.0427(8) Uani 1 1 d . . . . .
N7 N 0.38273(8) 0.0578(3) 0.41197(19) 0.0440(13) Uani 1 1 d D . . . .
C1 C 0.36007(11) 0.2787(3) 0.34245(18) 0.0328(8) Uani 1 1 d . . . . .
C2 C 0.37482(13) 0.2920(4) 0.2881(2) 0.0458(10) Uani 1 1 d . . . . .
H2 H 0.398380 0.300854 0.286155 0.055 Uiso 1 1 calc R U . . .
C3 C 0.35654(14) 0.2928(4) 0.2368(2) 0.0537(12) Uani 1 1 d . . . . .
H3 H 0.367644 0.303499 0.200875 0.064 Uiso 1 1 calc R U . . .
C4 C 0.32232(15) 0.2783(4) 0.2375(2) 0.0531(13) Uani 1 1 d . . . . .
H4 H 0.309962 0.277388 0.202179 0.064 Uiso 1 1 calc R U . . .
C5 C 0.30622(15) 0.2652(4) 0.2902(2) 0.0452(11) Uani 1 1 d . . . . .
H5 H 0.282675 0.255729 0.291754 0.054 Uiso 1 1 calc R U . . .
C6 C 0.32507(12) 0.2661(3) 0.3403(2) 0.0331(9) Uani 1 1 d . . . . .
C7 C 0.33251(11) 0.2599(3) 0.44419(18) 0.0330(8) Uani 1 1 d . . . . .
C8 C 0.27759(9) 0.2517(3) 0.41546(18) 0.0318(9) Uani 1 1 d . . . . .
C9 C 0.27886(10) 0.2530(3) 0.47700(17) 0.0355(8) Uani 1 1 d . . . . .
C10 C 0.250000 0.250000 0.5098(3) 0.0418(13) Uani 1 2 d S T P . .
H10 H 0.249999 0.249998 0.551168 0.050 Uiso 1 2 calc R U P . .
C11 C 0.3222(3) 0.284(2) 0.5491(18) 0.042(2) Uani 0.5 1 d D U P A 1
C12 C 0.32543(17) 0.373(3) 0.5685(8) 0.057(3) Uani 0.5 1 d D U P A 1
H12 H 0.322403 0.422114 0.541686 0.069 Uiso 0.5 1 calc R U P A 1
C13 C 0.33289(17) 0.3935(16) 0.6258(7) 0.063(3) Uani 0.5 1 d D U P A 1
H13 H 0.334962 0.455896 0.637520 0.076 Uiso 0.5 1 calc R U P A 1
C14 C 0.3374(2) 0.3248(12) 0.6662(9) 0.061(3) Uani 0.5 1 d D U P A 1
C15 C 0.3341(3) 0.2360(14) 0.6454(9) 0.071(3) Uani 0.5 1 d D U P A 1
H15 H 0.337200 0.187009 0.672240 0.085 Uiso 0.5 1 calc R U P A 1
C16 C 0.3266(3) 0.2131(17) 0.5883(9) 0.060(3) Uani 0.5 1 d D U P A 1
H16 H 0.324593 0.150754 0.576647 0.072 Uiso 0.5 1 calc R U P A 1
C17 C 0.3428(4) 0.3504(11) 0.7295(7) 0.072(3) Uani 0.5 1 d D U P A 1
C18 C 0.3104(4) 0.3823(17) 0.7565(8) 0.101(5) Uani 0.5 1 d D U P A 1
H18A H 0.315108 0.412208 0.793858 0.152 Uiso 0.5 1 calc R U P A 1
H18B H 0.295685 0.329348 0.762856 0.152 Uiso 0.5 1 calc R U P A 1
H18C H 0.299384 0.426157 0.730410 0.152 Uiso 0.5 1 calc R U P A 1
C19 C 0.3588(7) 0.2680(14) 0.7612(11) 0.108(6) Uani 0.5 1 d D U P A 1
H19A H 0.373896 0.290453 0.791754 0.163 Uiso 0.5 1 calc R U P A 1
H19B H 0.371556 0.230931 0.733335 0.163 Uiso 0.5 1 calc R U P A 1
H19C H 0.341177 0.230193 0.778803 0.163 Uiso 0.5 1 calc R U P A 1
C20 C 0.3672(5) 0.4322(15) 0.7344(9) 0.097(5) Uani 0.5 1 d D U P A 1
H20A H 0.374538 0.438830 0.774899 0.146 Uiso 0.5 1 calc R U P A 1
H20B H 0.355858 0.488654 0.721960 0.146 Uiso 0.5 1 calc R U P A 1
H20C H 0.386730 0.421231 0.709502 0.146 Uiso 0.5 1 calc R U P A 1
C11A C 0.3223(3) 0.283(2) 0.5501(18) 0.042(2) Uani 0.5 1 d D U P A 2
C12A C 0.3243(2) 0.376(2) 0.5590(8) 0.055(3) Uani 0.5 1 d D U P A 2
H12A H 0.320905 0.418396 0.527964 0.067 Uiso 0.5 1 calc R U P A 2
C13A C 0.3314(2) 0.4065(17) 0.6147(8) 0.063(3) Uani 0.5 1 d D U P A 2
H13A H 0.332473 0.470878 0.621511 0.075 Uiso 0.5 1 calc R U P A 2
C14A C 0.3371(2) 0.3479(13) 0.6611(9) 0.061(3) Uani 0.5 1 d D U P A 2
C15A C 0.3353(3) 0.2564(15) 0.6522(10) 0.072(3) Uani 0.5 1 d D U P A 2
H15A H 0.338854 0.213779 0.682827 0.086 Uiso 0.5 1 calc R U P A 2
C16A C 0.3278(3) 0.2276(18) 0.5963(10) 0.063(3) Uani 0.5 1 d D U P A 2
H16A H 0.326467 0.163178 0.589829 0.076 Uiso 0.5 1 calc R U P A 2
C17A C 0.3470(4) 0.3862(11) 0.7217(7) 0.073(3) Uani 0.5 1 d D U P A 2
C18A C 0.3172(4) 0.4399(14) 0.7440(8) 0.087(5) Uani 0.5 1 d D U P A 2
H18D H 0.319742 0.450645 0.785903 0.130 Uiso 0.5 1 calc R U P A 2
H18E H 0.296579 0.404891 0.736983 0.130 Uiso 0.5 1 calc R U P A 2
H18F H 0.315867 0.499051 0.723736 0.130 Uiso 0.5 1 calc R U P A 2
C19A C 0.3593(6) 0.3104(12) 0.7616(9) 0.087(4) Uani 0.5 1 d D U P A 2
H19D H 0.365467 0.336694 0.799416 0.131 Uiso 0.5 1 calc R U P A 2
H19E H 0.379016 0.280783 0.744251 0.131 Uiso 0.5 1 calc R U P A 2
H19F H 0.341568 0.264675 0.767022 0.131 Uiso 0.5 1 calc R U P A 2
C20A C 0.3761(5) 0.4554(15) 0.7162(9) 0.089(5) Uani 0.5 1 d D U P A 2
H20D H 0.382441 0.477335 0.754983 0.134 Uiso 0.5 1 calc R U P A 2
H20E H 0.368935 0.507670 0.692291 0.134 Uiso 0.5 1 calc R U P A 2
H20F H 0.395332 0.425309 0.697856 0.134 Uiso 0.5 1 calc R U P A 2
C21 C 0.37494(10) 0.4174(3) 0.43547(19) 0.0353(11) Uani 1 1 d . . . . .
C22 C 0.35866(12) 0.4810(3) 0.3999(2) 0.0426(9) Uani 1 1 d . . . . .
H22 H 0.350162 0.461214 0.363344 0.051 Uiso 1 1 calc R U . . .
C23 C 0.35441(13) 0.5734(3) 0.4162(3) 0.0492(13) Uani 1 1 d . . . . .
H23 H 0.342434 0.613374 0.390946 0.059 Uiso 1 1 calc R U . . .
C24 C 0.36711(14) 0.6080(3) 0.4677(2) 0.0488(11) Uani 1 1 d . . . . .
C25 C 0.38396(13) 0.5458(4) 0.5037(2) 0.0496(11) Uani 1 1 d . . . . .
H25 H 0.392939 0.565674 0.539812 0.060 Uiso 1 1 calc R U . . .
C26 C 0.38753(12) 0.4552(3) 0.4866(2) 0.0412(9) Uani 1 1 d . . . . .
C27 C 0.40207(11) 0.2997(3) 0.50638(19) 0.0371(8) Uani 1 1 d . . . . .
C28 C 0.41883(15) 0.4005(4) 0.5756(2) 0.0567(13) Uani 1 1 d . . . . .
H28 H 0.422489 0.456892 0.595511 0.068 Uiso 1 1 calc R U . . .
C29 C 0.42806(14) 0.3169(4) 0.5936(2) 0.0533(12) Uani 1 1 d . . . . .
H29 H 0.439376 0.302522 0.628801 0.064 Uiso 1 1 calc R U . . .
C30 C 0.4241(7) 0.1580(13) 0.5576(12) 0.048(3) Uani 0.5 1 d D U P B 1
C31 C 0.4110(5) 0.1157(15) 0.6066(10) 0.056(3) Uani 0.5 1 d D U P B 1
H31 H 0.398072 0.150372 0.633521 0.067 Uiso 0.5 1 calc R U P B 1
C32 C 0.4167(4) 0.0226(13) 0.6163(8) 0.070(2) Uani 0.5 1 d D U P B 1
C33 C 0.4358(4) -0.0242(13) 0.5750(7) 0.069(3) Uani 0.5 1 d D U P B 1
H33 H 0.440136 -0.087806 0.580697 0.082 Uiso 0.5 1 calc R U P B 1
C34 C 0.4488(5) 0.0182(14) 0.5261(8) 0.064(3) Uani 0.5 1 d D U P B 1
H34 H 0.461569 -0.016246 0.498859 0.076 Uiso 0.5 1 calc R U P B 1
C35 C 0.4432(7) 0.1113(15) 0.5170(11) 0.055(3) Uani 0.5 1 d D U P B 1
H35 H 0.452150 0.141901 0.483995 0.066 Uiso 0.5 1 calc R U P B 1
C30A C 0.4262(7) 0.1587(13) 0.5525(12) 0.049(3) Uani 0.5 1 d D U P B 2
C31A C 0.4171(5) 0.1079(14) 0.6011(11) 0.055(3) Uani 0.5 1 d D U P B 2
H31A H 0.403941 0.136554 0.630448 0.066 Uiso 0.5 1 calc R U P B 2
C32A C 0.4266(4) 0.0158(13) 0.6084(7) 0.067(2) Uani 0.5 1 d D U P B 2
C33A C 0.4461(4) -0.0218(13) 0.5629(7) 0.068(3) Uani 0.5 1 d D U P B 2
H33A H 0.453384 -0.083830 0.565573 0.081 Uiso 0.5 1 calc R U P B 2
C34A C 0.4549(5) 0.0301(14) 0.5143(8) 0.063(3) Uani 0.5 1 d D U P B 2
H34A H 0.467797 0.002435 0.484282 0.076 Uiso 0.5 1 calc R U P B 2
C35A C 0.4453(7) 0.1207(15) 0.5088(11) 0.055(3) Uani 0.5 1 d D U P B 2
H35A H 0.451695 0.155934 0.475809 0.066 Uiso 0.5 1 calc R U P B 2
C36 C 0.36155(16) 0.7082(4) 0.4871(3) 0.0621(15) Uani 1 1 d D . . . .
C37 C 0.3461(3) 0.7642(5) 0.4382(6) 0.134(6) Uani 1 1 d D . . . .
H37A H 0.339948 0.825200 0.452875 0.201 Uiso 1 1 calc R U . . .
H37B H 0.325944 0.732865 0.423859 0.201 Uiso 1 1 calc R U . . .
H37C H 0.362265 0.770601 0.406469 0.201 Uiso 1 1 calc R U . . .
C38 C 0.3953(3) 0.7535(6) 0.5011(6) 0.117(4) Uani 1 1 d D . . . .
H38A H 0.391503 0.815992 0.515590 0.175 Uiso 1 1 calc R U . . .
H38B H 0.409026 0.756146 0.465705 0.175 Uiso 1 1 calc R U . . .
H38C H 0.407022 0.717431 0.530791 0.175 Uiso 1 1 calc R U . . .
C39 C 0.3394(4) 0.7074(6) 0.5392(6) 0.146(6) Uani 1 1 d D . . . .
H39A H 0.337782 0.769689 0.555214 0.218 Uiso 1 1 calc R U . . .
H39B H 0.348758 0.666037 0.568680 0.218 Uiso 1 1 calc R U . . .
H39C H 0.316997 0.685947 0.528063 0.218 Uiso 1 1 calc R U . . .
C40 C 0.4034(4) -0.0346(11) 0.6685(8) 0.096(3) Uani 0.5 1 d D U P B 1
C41 C 0.3662(4) -0.0506(16) 0.6557(9) 0.108(4) Uani 0.5 1 d D U P B 1
H41A H 0.354034 -0.058046 0.692451 0.162 Uiso 0.5 1 calc R U P B 1
H41B H 0.363640 -0.106213 0.632109 0.162 Uiso 0.5 1 calc R U P B 1
H41C H 0.357164 0.002291 0.634480 0.162 Uiso 0.5 1 calc R U P B 1
C42 C 0.4155(8) 0.0283(16) 0.7178(8) 0.129(5) Uani 0.5 1 d D U P B 1
H42A H 0.396065 0.053600 0.738421 0.194 Uiso 0.5 1 calc R U P B 1
H42B H 0.428820 0.078706 0.701504 0.194 Uiso 0.5 1 calc R U P B 1
H42C H 0.429282 -0.007179 0.745011 0.194 Uiso 0.5 1 calc R U P B 1
C43 C 0.4233(5) -0.1269(11) 0.6707(10) 0.120(4) Uani 0.5 1 d D U P B 1
H43A H 0.415144 -0.164326 0.703229 0.181 Uiso 0.5 1 calc R U P B 1
H43B H 0.447241 -0.113975 0.676239 0.181 Uiso 0.5 1 calc R U P B 1
H43C H 0.420139 -0.160475 0.634180 0.181 Uiso 0.5 1 calc R U P B 1
C40A C 0.4136(4) -0.0293(11) 0.6666(8) 0.095(3) Uani 0.5 1 d D U P B 2
C41A C 0.3884(7) -0.1068(16) 0.6505(11) 0.140(5) Uani 0.5 1 d D U P B 2
H41D H 0.377721 -0.129988 0.686009 0.210 Uiso 0.5 1 calc R U P B 2
H41E H 0.400396 -0.157010 0.631176 0.210 Uiso 0.5 1 calc R U P B 2
H41F H 0.371253 -0.082205 0.624300 0.210 Uiso 0.5 1 calc R U P B 2
C42A C 0.3910(6) 0.0271(13) 0.7108(9) 0.110(4) Uani 0.5 1 d D U P B 2
H42D H 0.385224 -0.011937 0.744086 0.165 Uiso 0.5 1 calc R U P B 2
H42E H 0.370474 0.047101 0.691203 0.165 Uiso 0.5 1 calc R U P B 2
H42F H 0.403430 0.081107 0.724554 0.165 Uiso 0.5 1 calc R U P B 2
C43A C 0.4458(5) -0.0575(18) 0.6977(9) 0.137(5) Uani 0.5 1 d D U P B 2
H43D H 0.441439 -0.063684 0.739523 0.205 Uiso 0.5 1 calc R U P B 2
H43E H 0.463044 -0.010534 0.691458 0.205 Uiso 0.5 1 calc R U P B 2
H43F H 0.453645 -0.116484 0.682227 0.205 Uiso 0.5 1 calc R U P B 2
C50 C 0.39542(11) 0.1448(3) 0.40779(18) 0.0381(9) Uani 1 1 d . . . . .
C51 C 0.43091(14) 0.0420(3) 0.3664(3) 0.0555(12) Uani 1 1 d . . . . .
H51 H 0.449978 0.017340 0.347235 0.067 Uiso 1 1 calc R U . . .
C52 C 0.40411(14) -0.0049(4) 0.3865(3) 0.0566(13) Uani 1 1 d . . . . .
H52 H 0.400607 -0.069284 0.383545 0.068 Uiso 1 1 calc R U . . .
C44 C 0.42927(11) 0.2936(3) 0.38987(18) 0.0394(9) Uani 0.5 1 d D U P C 1
C45 C 0.4495(5) 0.3733(17) 0.3858(6) 0.045(3) Uani 0.5 1 d D U P C 1
H45 H 0.440686 0.430367 0.398765 0.055 Uiso 0.5 1 calc R U P C 1
C46 C 0.4828(5) 0.3710(14) 0.3628(6) 0.050(3) Uani 0.5 1 d D U P C 1
H46 H 0.495179 0.426680 0.361063 0.060 Uiso 0.5 1 calc R U P C 1
C47 C 0.4978(4) 0.2910(14) 0.3430(6) 0.047(3) Uani 0.5 1 d D U P C 1
C48 C 0.4793(6) 0.2107(19) 0.3458(9) 0.047(4) Uani 0.5 1 d D U P C 1
H48 H 0.488391 0.153956 0.332962 0.056 Uiso 0.5 1 calc R U P C 1
C49 C 0.4464(6) 0.2155(16) 0.3685(8) 0.043(4) Uani 0.5 1 d D U P C 1
C53 C 0.3501(5) 0.0369(14) 0.4320(11) 0.048(4) Uani 0.5 1 d D U P D 1
C54 C 0.3264(5) 0.0164(15) 0.3917(8) 0.054(4) Uani 0.5 1 d D U P D 1
H54 H 0.331353 0.021396 0.351356 0.065 Uiso 0.5 1 calc R U P D 1
C55 C 0.2949(5) -0.0120(13) 0.4099(7) 0.062(4) Uani 0.5 1 d D U P D 1
C56 C 0.2893(4) -0.0176(10) 0.4672(8) 0.060(3) Uani 0.5 1 d D U P D 1
H56 H 0.267695 -0.036379 0.479824 0.073 Uiso 0.5 1 calc R U P D 1
C57 C 0.3130(4) 0.0021(11) 0.5092(7) 0.064(3) Uani 0.5 1 d D U P D 1
H57 H 0.307850 -0.004178 0.549407 0.077 Uiso 0.5 1 calc R U P D 1
C58 C 0.3444(4) 0.0313(12) 0.4913(9) 0.057(4) Uani 0.5 1 d D U P D 1
H58 H 0.361285 0.046880 0.518603 0.069 Uiso 0.5 1 calc R U P D 1
C59 C 0.5312(4) 0.2947(11) 0.3113(7) 0.079(4) Uani 0.5 1 d D U P C 1
C60 C 0.5264(5) 0.3363(18) 0.2502(7) 0.118(6) Uani 0.5 1 d D U P C 1
H60A H 0.547384 0.365220 0.237602 0.177 Uiso 0.5 1 calc R U P C 1
H60B H 0.508589 0.382578 0.251466 0.177 Uiso 0.5 1 calc R U P C 1
H60C H 0.520275 0.287584 0.222797 0.177 Uiso 0.5 1 calc R U P C 1
C61 C 0.5540(3) 0.3560(13) 0.3470(8) 0.097(5) Uani 0.5 1 d D U P C 1
H61A H 0.573552 0.373479 0.323637 0.146 Uiso 0.5 1 calc R U P C 1
H61B H 0.561511 0.322698 0.381764 0.146 Uiso 0.5 1 calc R U P C 1
H61C H 0.541802 0.411370 0.358786 0.146 Uiso 0.5 1 calc R U P C 1
C62 C 0.5432(6) 0.1957(11) 0.3065(13) 0.120(7) Uani 0.5 1 d D U P C 1
H62A H 0.566714 0.194878 0.294397 0.181 Uiso 0.5 1 calc R U P C 1
H62B H 0.529549 0.163148 0.277580 0.181 Uiso 0.5 1 calc R U P C 1
H62C H 0.540924 0.165325 0.344340 0.181 Uiso 0.5 1 calc R U P C 1
C63 C 0.2671(4) -0.0371(10) 0.3655(7) 0.078(4) Uani 0.5 1 d D U P D 1
C64 C 0.2320(4) -0.012(2) 0.3886(11) 0.133(7) Uani 0.5 1 d D U P D 1
H64A H 0.215391 -0.020516 0.357599 0.199 Uiso 0.5 1 calc R U P D 1
H64B H 0.231852 0.052711 0.401004 0.199 Uiso 0.5 1 calc R U P D 1
H64C H 0.226383 -0.051265 0.421676 0.199 Uiso 0.5 1 calc R U P D 1
C65 C 0.2698(7) -0.1389(11) 0.3537(12) 0.136(8) Uani 0.5 1 d D U P D 1
H65A H 0.255340 -0.155157 0.320851 0.203 Uiso 0.5 1 calc R U P D 1
H65B H 0.262769 -0.173179 0.388322 0.203 Uiso 0.5 1 calc R U P D 1
H65C H 0.293100 -0.154416 0.344333 0.203 Uiso 0.5 1 calc R U P D 1
C66 C 0.2724(7) 0.0169(19) 0.3095(9) 0.129(8) Uani 0.5 1 d D U P D 1
H66A H 0.251456 0.018193 0.287197 0.194 Uiso 0.5 1 calc R U P D 1
H66B H 0.289963 -0.012573 0.286247 0.194 Uiso 0.5 1 calc R U P D 1
H66C H 0.279168 0.079966 0.318908 0.194 Uiso 0.5 1 calc R U P D 1
C44A C 0.42927(11) 0.2936(3) 0.38987(18) 0.0394(9) Uani 0.5 1 d D U P C 2
C45A C 0.4477(6) 0.3721(19) 0.3754(7) 0.050(3) Uani 0.5 1 d D U P C 2
H45A H 0.439148 0.430155 0.387074 0.060 Uiso 0.5 1 calc R U P C 2
C46A C 0.4780(5) 0.3702(15) 0.3446(6) 0.046(3) Uani 0.5 1 d D U P C 2
H46A H 0.489323 0.426012 0.335994 0.055 Uiso 0.5 1 calc R U P C 2
C47A C 0.4916(4) 0.2864(15) 0.3266(6) 0.047(3) Uani 0.5 1 d D U P C 2
C48A C 0.4738(5) 0.208(2) 0.3405(10) 0.046(4) Uani 0.5 1 d D U P C 2
H48A H 0.482464 0.149766 0.328973 0.055 Uiso 0.5 1 calc R U P C 2
C49A C 0.4433(6) 0.2104(17) 0.3710(8) 0.041(4) Uani 0.5 1 d D U P C 2
C53A C 0.3521(4) 0.0307(13) 0.4400(10) 0.044(4) Uani 0.5 1 d D U P D 2
C54A C 0.3231(5) 0.0192(12) 0.4078(8) 0.053(4) Uani 0.5 1 d D U P D 2
H54A H 0.323488 0.032168 0.367243 0.063 Uiso 0.5 1 calc R U P D 2
C55A C 0.2928(4) -0.0113(10) 0.4335(9) 0.060(3) Uani 0.5 1 d D U P D 2
C56A C 0.2942(4) -0.0289(9) 0.4931(8) 0.066(3) Uani 0.5 1 d D U P D 2
H56A H 0.274462 -0.049559 0.512223 0.079 Uiso 0.5 1 calc R U P D 2
C57A C 0.3232(4) -0.0174(9) 0.5256(8) 0.062(3) Uani 0.5 1 d D U P D 2
H57A H 0.322916 -0.030250 0.566143 0.075 Uiso 0.5 1 calc R U P D 2
C58A C 0.3526(4) 0.0125(11) 0.4996(9) 0.049(3) Uani 0.5 1 d D U P D 2
H58A H 0.372482 0.020383 0.521749 0.059 Uiso 0.5 1 calc R U P D 2
C59A C 0.5265(5) 0.2806(11) 0.3018(8) 0.088(5) Uani 0.5 1 d D U P C 2
C60A C 0.5412(5) 0.3763(11) 0.2923(11) 0.116(6) Uani 0.5 1 d D U P C 2
H60D H 0.564417 0.370730 0.278804 0.174 Uiso 0.5 1 calc R U P C 2
H60E H 0.540727 0.410498 0.329042 0.174 Uiso 0.5 1 calc R U P C 2
H60F H 0.527923 0.409010 0.263058 0.174 Uiso 0.5 1 calc R U P C 2
C61A C 0.5211(5) 0.2318(13) 0.2423(7) 0.097(5) Uani 0.5 1 d D U P C 2
H61D H 0.542665 0.209301 0.227570 0.146 Uiso 0.5 1 calc R U P C 2
H61E H 0.511535 0.275463 0.214360 0.146 Uiso 0.5 1 calc R U P C 2
H61F H 0.505729 0.179887 0.247335 0.146 Uiso 0.5 1 calc R U P C 2
C62A C 0.5502(5) 0.2198(13) 0.3372(9) 0.094(5) Uani 0.5 1 d D U P C 2
H62D H 0.572471 0.220171 0.319234 0.141 Uiso 0.5 1 calc R U P C 2
H62E H 0.541522 0.156835 0.338077 0.141 Uiso 0.5 1 calc R U P C 2
H62F H 0.551779 0.243591 0.377016 0.141 Uiso 0.5 1 calc R U P C 2
C63A C 0.2620(4) -0.0299(8) 0.3992(8) 0.086(4) Uani 0.5 1 d D U P D 2
C64A C 0.2316(3) 0.0102(10) 0.4326(11) 0.111(6) Uani 0.5 1 d D U P D 2
H64D H 0.212138 -0.030086 0.427272 0.167 Uiso 0.5 1 calc R U P D 2
H64E H 0.226412 0.071586 0.417617 0.167 Uiso 0.5 1 calc R U P D 2
H64F H 0.236991 0.014298 0.474156 0.167 Uiso 0.5 1 calc R U P D 2
C65A C 0.2562(4) -0.1341(8) 0.3931(11) 0.107(6) Uani 0.5 1 d D U P D 2
H65D H 0.236864 -0.145090 0.367764 0.161 Uiso 0.5 1 calc R U P D 2
H65E H 0.251941 -0.160777 0.431523 0.161 Uiso 0.5 1 calc R U P D 2
H65F H 0.276164 -0.162810 0.376036 0.161 Uiso 0.5 1 calc R U P D 2
C66A C 0.2625(5) 0.0134(13) 0.3382(8) 0.097(5) Uani 0.5 1 d D U P D 2
H66D H 0.240099 0.008954 0.320831 0.146 Uiso 0.5 1 calc R U P D 2
H66E H 0.278628 -0.019437 0.313613 0.146 Uiso 0.5 1 calc R U P D 2
H66F H 0.269016 0.078131 0.341117 0.146 Uiso 0.5 1 calc R U P D 2

loop_
_atom_site_aniso_label
_atom_site_aniso_U_11
_atom_site_aniso_U_22
_atom_site_aniso_U_33
_atom_site_aniso_U_23
_atom_site_aniso_U_13
_atom_site_aniso_U_12
Ir1 0.03118(8) 0.02872(8) 0.03271(8) 0.00062(10) 0.00102(10) 0.00049(5)
N1 0.0312(17) 0.0338(16) 0.0275(16) -0.0037(13) -0.0016(13) -0.0021(14)
N2 0.039(2) 0.043(2) 0.026(2) -0.0017(15) -0.0025(15) -0.0036(16)
N3 0.034(2) 0.035(2) 0.025(2) 0.000 0.000 -0.0022(19)
N4 0.045(2) 0.0384(19) 0.0422(19) -0.0018(14) -0.0081(15) 0.0020(15)
N5 0.047(2) 0.0361(18) 0.048(2) 0.0059(16) -0.0144(16) 0.0013(16)
N6 0.0426(19) 0.0318(18) 0.054(2) -0.0008(15) 0.0078(16) 0.0030(15)
N7 0.0371(17) 0.0309(17) 0.064(4) -0.0010(16) -0.0011(15) -0.0033(12)
C1 0.038(2) 0.0303(19) 0.0302(19) -0.0007(13) 0.0011(15) 0.0035(14)
C2 0.044(2) 0.052(3) 0.041(2) 0.000(2) 0.0103(19) 0.004(2)
C3 0.057(3) 0.071(3) 0.034(2) 0.001(2) 0.011(2) 0.002(2)
C4 0.057(3) 0.075(4) 0.028(2) -0.003(2) -0.001(2) 0.008(2)
C5 0.049(3) 0.052(3) 0.034(2) -0.0024(18) -0.003(2) 0.003(2)
C6 0.042(3) 0.030(2) 0.027(2) -0.0011(15) 0.0054(17) -0.0003(16)
C7 0.032(2) 0.0315(19) 0.0351(19) 0.0023(13) 0.0003(14) -0.0010(15)
C8 0.0310(16) 0.0302(16) 0.034(3) -0.0018(16) 0.0035(15) -0.0039(13)
C9 0.035(2) 0.044(2) 0.027(2) -0.0007(16) -0.0027(15) -0.0061(18)
C10 0.046(3) 0.054(4) 0.026(3) 0.000 0.000 -0.007(3)
C11 0.044(5) 0.057(5) 0.026(5) -0.007(4) -0.004(5) 0.001(5)
C12 0.073(5) 0.061(5) 0.038(6) -0.006(5) -0.011(4) -0.010(5)
C13 0.080(5) 0.072(6) 0.038(6) -0.014(5) -0.015(4) -0.005(5)
C14 0.066(4) 0.075(7) 0.042(4) -0.017(4) -0.013(4) 0.022(4)
C15 0.103(6) 0.071(6) 0.039(5) -0.017(5) -0.021(5) 0.025(5)
C16 0.092(5) 0.061(6) 0.026(5) -0.013(4) -0.017(4) 0.018(4)
C17 0.078(6) 0.099(8) 0.039(5) -0.021(5) -0.017(4) 0.022(6)
C18 0.076(7) 0.177(15) 0.051(7) -0.042(10) -0.017(6) 0.031(9)
C19 0.141(13) 0.134(13) 0.050(8) -0.016(11) -0.035(9) 0.040(12)
C20 0.101(10) 0.137(11) 0.054(9) -0.034(8) -0.025(8) -0.005(8)
C11A 0.043(5) 0.057(5) 0.026(4) -0.006(4) -0.003(5) 0.000(5)
C12A 0.070(5) 0.063(5) 0.034(5) -0.009(5) -0.013(4) -0.007(5)
C13A 0.079(5) 0.068(6) 0.041(6) -0.013(5) -0.010(4) 0.003(5)
C14A 0.063(4) 0.077(7) 0.042(4) -0.015(5) -0.015(4) 0.023(4)
C15A 0.100(6) 0.074(7) 0.040(5) -0.011(5) -0.022(5) 0.018(5)
C16A 0.090(6) 0.063(6) 0.038(6) -0.006(4) -0.017(5) 0.010(5)
C17A 0.072(6) 0.098(8) 0.047(5) -0.025(6) -0.017(4) 0.017(6)
C18A 0.072(7) 0.130(12) 0.059(8) -0.048(9) -0.014(6) 0.019(8)
C19A 0.097(9) 0.120(11) 0.045(6) -0.026(8) -0.033(6) 0.015(9)
C20A 0.076(8) 0.127(12) 0.065(11) -0.028(9) -0.012(7) -0.005(8)
C21 0.0367(17) 0.0288(17) 0.041(3) -0.0034(15) 0.0039(15) 0.0049(13)
C22 0.057(3) 0.037(2) 0.0342(18) 0.0007(16) 0.0004(19) 0.0011(19)
C23 0.064(2) 0.0320(18) 0.051(4) 0.006(2) -0.002(2) 0.0080(17)
C24 0.063(3) 0.031(2) 0.053(3) -0.0015(18) -0.003(2) 0.007(2)
C25 0.065(3) 0.040(2) 0.044(2) -0.009(2) -0.007(2) 0.006(2)
C26 0.048(2) 0.037(2) 0.039(2) 0.0036(17) -0.0026(17) 0.0019(18)
C27 0.038(2) 0.038(2) 0.035(2) 0.0007(16) -0.0046(16) -0.0015(16)
C28 0.072(3) 0.055(3) 0.043(3) -0.004(2) -0.023(2) 0.002(2)
C29 0.062(3) 0.056(3) 0.042(2) -0.002(2) -0.022(2) -0.001(2)
C30 0.050(5) 0.045(4) 0.048(5) 0.004(3) -0.018(4) -0.001(4)
C31 0.070(6) 0.049(4) 0.048(5) 0.012(4) -0.018(4) -0.004(4)
C32 0.091(6) 0.053(4) 0.066(4) 0.017(3) -0.018(4) -0.004(4)
C33 0.081(6) 0.050(4) 0.075(5) 0.016(4) -0.021(4) 0.003(5)
C34 0.070(6) 0.049(5) 0.072(6) 0.008(4) -0.014(4) 0.011(5)
C35 0.054(5) 0.051(5) 0.060(6) 0.012(4) -0.011(4) 0.008(4)
C30A 0.050(5) 0.045(4) 0.052(5) 0.010(4) -0.016(4) 0.000(4)
C31A 0.066(6) 0.047(4) 0.053(5) 0.009(4) -0.014(4) -0.003(4)
C32A 0.086(6) 0.052(4) 0.064(4) 0.014(4) -0.018(4) -0.001(4)
C33A 0.080(6) 0.052(4) 0.072(5) 0.010(4) -0.017(4) 0.010(5)
C34A 0.065(6) 0.055(5) 0.071(5) 0.008(4) -0.011(4) 0.012(5)
C35A 0.052(5) 0.052(5) 0.062(6) 0.009(4) -0.011(4) 0.009(4)
C36 0.086(4) 0.039(3) 0.062(3) -0.012(2) -0.007(3) 0.014(3)
C37 0.209(12) 0.037(3) 0.156(15) -0.010(5) -0.055(11) 0.035(5)
C38 0.137(8) 0.057(4) 0.157(10) -0.028(6) -0.027(8) -0.008(5)
C39 0.241(16) 0.055(4) 0.141(10) -0.007(5) 0.094(11) 0.031(7)
C40 0.129(6) 0.077(5) 0.081(5) 0.033(4) -0.014(5) -0.022(5)
C41 0.122(7) 0.114(10) 0.088(9) 0.039(8) 0.005(7) -0.018(7)
C42 0.185(12) 0.129(9) 0.074(6) 0.027(7) -0.026(9) -0.025(10)
C43 0.143(9) 0.086(6) 0.132(10) 0.069(6) -0.013(9) -0.018(7)
C40A 0.133(7) 0.076(5) 0.076(5) 0.032(4) -0.011(5) -0.017(5)
C41A 0.182(11) 0.109(9) 0.129(11) 0.030(8) 0.003(9) -0.052(8)
C42A 0.133(10) 0.111(9) 0.086(8) 0.042(6) 0.013(8) -0.023(8)
C43A 0.175(9) 0.145(11) 0.090(9) 0.033(8) -0.035(8) 0.027(8)
C50 0.041(2) 0.0276(18) 0.046(2) 0.0015(14) -0.0055(15) -0.0029(15)
C51 0.054(3) 0.036(2) 0.076(3) -0.007(2) 0.009(2) 0.008(2)
C52 0.058(3) 0.034(2) 0.078(4) -0.012(2) 0.006(3) 0.000(2)
C44 0.0331(19) 0.038(2) 0.047(2) 0.0009(17) 0.0096(16) 0.0015(16)
C45 0.047(6) 0.035(5) 0.054(6) 0.003(5) 0.011(5) 0.005(5)
C46 0.056(7) 0.041(5) 0.053(8) 0.003(6) 0.014(6) -0.005(5)
C47 0.047(7) 0.045(5) 0.049(7) 0.005(6) 0.008(6) 0.000(5)
C48 0.047(8) 0.038(6) 0.054(7) -0.003(5) 0.000(5) 0.003(6)
C49 0.050(8) 0.030(5) 0.049(7) 0.003(5) 0.006(6) -0.009(5)
C53 0.046(7) 0.033(7) 0.065(7) 0.001(7) -0.003(6) -0.003(5)
C54 0.048(6) 0.044(6) 0.069(7) 0.002(6) -0.008(5) -0.010(5)
C55 0.052(6) 0.053(7) 0.082(7) 0.002(6) -0.010(6) -0.010(5)
C56 0.049(6) 0.051(6) 0.082(8) -0.007(6) 0.006(6) -0.015(5)
C57 0.062(7) 0.061(8) 0.070(7) -0.014(6) 0.011(5) -0.006(6)
C58 0.059(7) 0.050(8) 0.063(7) -0.016(6) 0.002(6) -0.011(6)
C59 0.053(8) 0.077(9) 0.109(10) -0.002(8) 0.036(7) 0.008(7)
C60 0.088(11) 0.163(16) 0.103(10) 0.014(11) 0.040(8) 0.018(11)
C61 0.047(7) 0.116(11) 0.130(12) -0.013(10) 0.027(7) 0.005(7)
C62 0.079(12) 0.094(10) 0.19(2) -0.006(11) 0.059(13) 0.024(9)
C63 0.061(6) 0.067(7) 0.106(8) 0.009(7) -0.031(7) -0.022(6)
C64 0.076(8) 0.175(18) 0.147(16) -0.010(15) -0.028(9) 0.011(11)
C65 0.162(18) 0.074(8) 0.171(18) -0.029(10) -0.091(14) 0.001(10)
C66 0.129(16) 0.155(15) 0.104(12) 0.032(12) -0.052(10) -0.057(14)
C44A 0.0331(19) 0.038(2) 0.047(2) 0.0009(17) 0.0096(16) 0.0015(16)
C45A 0.052(6) 0.040(6) 0.059(7) 0.004(6) 0.005(5) 0.001(5)
C46A 0.046(5) 0.050(5) 0.040(7) 0.008(6) -0.001(5) -0.006(4)
C47A 0.032(5) 0.058(6) 0.051(7) 0.009(6) 0.002(5) -0.003(4)
C48A 0.029(6) 0.045(6) 0.063(8) 0.006(6) 0.006(5) 0.007(5)
C49A 0.030(6) 0.042(6) 0.051(7) 0.002(6) 0.013(5) 0.001(5)
C53A 0.037(6) 0.023(6) 0.072(8) -0.007(5) -0.001(5) 0.000(5)
C54A 0.052(6) 0.025(5) 0.081(9) 0.010(6) -0.007(5) -0.003(4)
C55A 0.043(5) 0.028(5) 0.109(9) 0.000(7) -0.006(6) -0.004(4)
C56A 0.051(6) 0.044(6) 0.103(8) -0.011(7) 0.018(6) -0.008(5)
C57A 0.059(7) 0.046(6) 0.081(8) -0.007(5) 0.019(5) -0.004(5)
C58A 0.046(6) 0.036(6) 0.066(7) -0.011(5) 0.008(5) -0.002(5)
C59A 0.086(11) 0.074(9) 0.106(10) -0.004(8) 0.040(9) -0.006(7)
C60A 0.081(11) 0.089(9) 0.178(18) -0.009(10) 0.055(12) -0.018(8)
C61A 0.082(10) 0.121(13) 0.088(9) -0.002(8) 0.033(7) -0.005(9)
C62A 0.062(9) 0.110(12) 0.109(12) -0.016(9) 0.023(8) 0.000(8)
C63A 0.059(6) 0.044(5) 0.156(10) 0.002(7) -0.027(7) -0.009(5)
C64A 0.046(5) 0.071(7) 0.217(18) 0.021(12) 0.000(10) -0.001(5)
C65A 0.080(9) 0.043(6) 0.199(18) -0.011(8) -0.057(10) -0.018(6)
C66A 0.083(10) 0.067(8) 0.142(11) -0.013(9) -0.050(9) -0.021(8)

loop_
_atom_type_symbol
_atom_type_description
_atom_type_scat_dispersion_real
_atom_type_scat_dispersion_imag
_atom_type_scat_source
C C 0.0181 0.0091 'International Tables Vol C Tables 4.2.6.8 and 6.1.1.4'
H H 0.0000 0.0000 'International Tables Vol C Tables 4.2.6.8 and 6.1.1.4'
N N 0.0311 0.0180 'International Tables Vol C Tables 4.2.6.8 and 6.1.1.4'
Ir Ir -4.7710 6.5667 'International Tables Vol C Tables 4.2.6.8 and 6.1.1.4'
Cl Cl 0.3639 0.7018 'International Tables Vol C Tables 4.2.6.8 and 6.1.1.4'

loop_
_geom_angle_atom_site_label_1
_geom_angle_atom_site_label_2
_geom_angle_atom_site_label_3
_geom_angle
_geom_angle_site_symmetry_1
_geom_angle_site_symmetry_3
_geom_angle_publ_flag
C7 Ir1 C50 100.77(17) . . ?
C7 Ir1 C21 88.45(16) . . ?
C50 Ir1 C21 170.46(16) . . ?
C7 Ir1 C27 101.72(17) . . ?
C50 Ir1 C27 102.49(17) . . ?
C21 Ir1 C27 77.75(17) . . ?
C7 Ir1 C1 78.59(17) . . ?
C50 Ir1 C1 86.93(15) . . ?
C21 Ir1 C1 92.55(16) . . ?
C27 Ir1 C1 170.26(16) . . ?
C7 Ir1 C44A 169.95(17) . . ?
C50 Ir1 C44A 77.65(17) . . ?
C21 Ir1 C44A 92.84(16) . . ?
C27 Ir1 C44A 88.29(17) . . ?
C1 Ir1 C44A 91.39(17) . . ?
C7 Ir1 C44 169.95(17) . . ?
C50 Ir1 C44 77.65(17) . . ?
C21 Ir1 C44 92.84(16) . . ?
C27 Ir1 C44 88.29(17) . . ?
C1 Ir1 C44 91.39(17) . . ?
C7 N1 C8 111.0(3) . . ?
C7 N1 C6 117.4(4) . . ?
C8 N1 C6 131.1(4) . . ?
C7 N2 C9 111.7(4) . . ?
C7 N2 C11 126.5(5) . . ?
C9 N2 C11 119.6(4) . . ?
C7 N2 C11A 126.8(6) . . ?
C9 N2 C11A 119.6(4) . . ?
C8 N3 C8 111.9(5) 6 . ?
C27 N4 C28 112.2(4) . . ?
C27 N4 C26 117.6(4) . . ?
C28 N4 C26 130.2(4) . . ?
C27 N5 C29 109.7(4) . . ?
C27 N5 C30A 127.4(12) . . ?
C29 N5 C30A 122.7(12) . . ?
C27 N5 C30 130.1(12) . . ?
C29 N5 C30 120.2(12) . . ?
C50 N6 C49A 115.6(8) . . ?
C50 N6 C51 112.1(4) . . ?
C49A N6 C51 132.3(9) . . ?
C50 N6 C49 118.4(9) . . ?
C51 N6 C49 129.4(9) . . ?
C50 N7 C52 110.7(4) . . ?
C50 N7 C53 124.3(9) . . ?
C52 N7 C53 124.5(10) . . ?
C50 N7 C53A 126.9(8) . . ?
C52 N7 C53A 122.4(8) . . ?
C2 C1 C6 113.9(4) . . ?
C2 C1 Ir1 130.0(4) . . ?
C6 C1 Ir1 116.0(3) . . ?
C3 C2 C1 122.8(5) . . ?
C3 C2 H2 118.6 . . ?
C1 C2 H2 118.6 . . ?
C4 C3 C2 120.6(5) . . ?
C4 C3 H3 119.7 . . ?
C2 C3 H3 119.7 . . ?
C3 C4 C5 119.3(5) . . ?
C3 C4 H4 120.3 . . ?
C5 C4 H4 120.3 . . ?
C6 C5 C4 118.5(5) . . ?
C6 C5 H5 120.7 . . ?
C4 C5 H5 120.7 . . ?
C5 C6 C1 124.9(5) . . ?
C5 C6 N1 123.1(5) . . ?
C1 C6 N1 112.0(4) . . ?
N2 C7 N1 105.7(4) . . ?
N2 C7 Ir1 138.2(3) . . ?
N1 C7 Ir1 115.9(3) . . ?
N3 C8 N1 128.3(4) . . ?
N3 C8 C9 126.1(4) . . ?
N1 C8 C9 105.5(3) . . ?
C10 C9 N2 132.8(4) . . ?
C10 C9 C8 121.1(4) . . ?
N2 C9 C8 106.1(3) . . ?
C9 C10 C9 113.6(5) 6 . ?
C9 C10 H10 123.2 6 . ?
C9 C10 H10 123.2 . . ?
C16 C11 C12 119(4) . . ?
C16 C11 N2 117(3) . . ?
C12 C11 N2 125(2) . . ?
C13 C12 C11 122(3) . . ?
C13 C12 H12 119.0 . . ?
C11 C12 H12 119.0 . . ?
C14 C13 C12 121(2) . . ?
C14 C13 H13 119.5 . . ?
C12 C13 H13 119.5 . . ?
C13 C14 C15 115.7(19) . . ?
C13 C14 C17 119.1(14) . . ?
C15 C14 C17 125.1(15) . . ?
C14 C15 C16 124.8(19) . . ?
C14 C15 H15 117.6 . . ?
C16 C15 H15 117.6 . . ?
C11 C16 C15 118(3) . . ?
C11 C16 H16 121.0 . . ?
C15 C16 H16 121.0 . . ?
C18 C17 C14 110.4(12) . . ?
C18 C17 C20 105.9(13) . . ?
C14 C17 C20 110.5(13) . . ?
C18 C17 C19 113.6(14) . . ?
C14 C17 C19 108.7(13) . . ?
C20 C17 C19 107.7(13) . . ?
C17 C18 H18A 109.5 . . ?
C17 C18 H18B 109.5 . . ?
H18A C18 H18B 109.5 . . ?
C17 C18 H18C 109.5 . . ?
H18A C18 H18C 109.5 . . ?
H18B C18 H18C 109.5 . . ?
C17 C19 H19A 109.5 . . ?
C17 C19 H19B 109.5 . . ?
H19A C19 H19B 109.5 . . ?
C17 C19 H19C 109.5 . . ?
H19A C19 H19C 109.5 . . ?
H19B C19 H19C 109.5 . . ?
C17 C20 H20A 109.5 . . ?
C17 C20 H20B 109.5 . . ?
H20A C20 H20B 109.5 . . ?
C17 C20 H20C 109.5 . . ?
H20A C20 H20C 109.5 . . ?
H20B C20 H20C 109.5 . . ?
C16A C11A C12A 118(4) . . ?
C16A C11A N2 129(3) . . ?
C12A C11A N2 114(2) . . ?
C11A C12A C13A 118(3) . . ?
C11A C12A H12A 121.2 . . ?
C13A C12A H12A 121.2 . . ?
C14A C13A C12A 123(2) . . ?
C14A C13A H13A 118.3 . . ?
C12A C13A H13A 118.3 . . ?
C15A C14A C13A 119(2) . . ?
C15A C14A C17A 120.4(16) . . ?
C13A C14A C17A 120.8(15) . . ?
C14A C15A C16A 116.9(19) . . ?
C14A C15A H15A 121.5 . . ?
C16A C15A H15A 121.5 . . ?
C11A C16A C15A 126(3) . . ?
C11A C16A H16A 117.1 . . ?
C15A C16A H16A 117.1 . . ?
C18A C17A C19A 115.2(13) . . ?
C18A C17A C20A 106.4(12) . . ?
C19A C17A C20A 106.2(12) . . ?
C18A C17A C14A 107.0(11) . . ?
C19A C17A C14A 111.4(12) . . ?
C20A C17A C14A 110.6(13) . . ?
C17A C18A H18D 109.5 . . ?
C17A C18A H18E 109.5 . . ?
H18D C18A H18E 109.5 . . ?
C17A C18A H18F 109.5 . . ?
H18D C18A H18F 109.5 . . ?
H18E C18A H18F 109.5 . . ?
C17A C19A H19D 109.5 . . ?
C17A C19A H19E 109.5 . . ?
H19D C19A H19E 109.5 . . ?
C17A C19A H19F 109.5 . . ?
H19D C19A H19F 109.5 . . ?
H19E C19A H19F 109.5 . . ?
C17A C20A H20D 109.5 . . ?
C17A C20A H20E 109.5 . . ?
H20D C20A H20E 109.5 . . ?
C17A C20A H20F 109.5 . . ?
H20D C20A H20F 109.5 . . ?
H20E C20A H20F 109.5 . . ?
C26 C21 C22 113.6(4) . . ?
C26 C21 Ir1 116.3(3) . . ?
C22 C21 Ir1 130.1(3) . . ?
C21 C22 C23 122.3(4) . . ?
C21 C22 H22 118.9 . . ?
C23 C22 H22 118.9 . . ?
C24 C23 C22 122.1(5) . . ?
C24 C23 H23 118.9 . . ?
C22 C23 H23 118.9 . . ?
C23 C24 C25 116.5(4) . . ?
C23 C24 C36 122.7(4) . . ?
C25 C24 C36 120.7(5) . . ?
C26 C25 C24 119.9(5) . . ?
C26 C25 H25 120.0 . . ?
C24 C25 H25 120.0 . . ?
C25 C26 C21 125.5(4) . . ?
C25 C26 N4 121.2(4) . . ?
C21 C26 N4 113.2(4) . . ?
N4 C27 N5 104.1(4) . . ?
N4 C27 Ir1 114.9(3) . . ?
N5 C27 Ir1 140.8(3) . . ?
C29 C28 N4 106.9(5) . . ?
C29 C28 H28 126.5 . . ?
N4 C28 H28 126.5 . . ?
C28 C29 N5 107.1(4) . . ?
C28 C29 H29 126.4 . . ?
N5 C29 H29 126.4 . . ?
C35 C30 C31 122.5(17) . . ?
C35 C30 N5 120.0(19) . . ?
C31 C30 N5 117.5(19) . . ?
C30 C31 C32 120.1(17) . . ?
C30 C31 H31 120.0 . . ?
C32 C31 H31 120.0 . . ?
C31 C32 C33 117.0(15) . . ?
C31 C32 C40 126.2(15) . . ?
C33 C32 C40 116.8(14) . . ?
C34 C33 C32 122.7(15) . . ?
C34 C33 H33 118.6 . . ?
C32 C33 H33 118.6 . . ?
C33 C34 C35 119.8(17) . . ?
C33 C34 H34 120.1 . . ?
C35 C34 H34 120.1 . . ?
C30 C35 C34 117.9(17) . . ?
C30 C35 H35 121.1 . . ?
C34 C35 H35 121.1 . . ?
C35A C30A C31A 121.3(17) . . ?
C35A C30A N5 119.6(19) . . ?
C31A C30A N5 118.9(19) . . ?
C30A C31A C32A 122.2(16) . . ?
C30A C31A H31A 118.9 . . ?
C32A C31A H31A 118.9 . . ?
C31A C32A C33A 115.5(15) . . ?
C31A C32A C40A 114.2(15) . . ?
C33A C32A C40A 130.3(15) . . ?
C34A C33A C32A 121.4(15) . . ?
C34A C33A H33A 119.3 . . ?
C32A C33A H33A 119.3 . . ?
C35A C34A C33A 121.4(17) . . ?
C35A C34A H34A 119.3 . . ?
C33A C34A H34A 119.3 . . ?
C30A C35A C34A 118.1(17) . . ?
C30A C35A H35A 121.0 . . ?
C34A C35A H35A 121.0 . . ?
C39 C36 C37 110.9(9) . . ?
C39 C36 C38 110.9(9) . . ?
C37 C36 C38 106.3(8) . . ?
C39 C36 C24 108.1(5) . . ?
C37 C36 C24 110.6(5) . . ?
C38 C36 C24 109.9(6) . . ?
C36 C37 H37A 109.5 . . ?
C36 C37 H37B 109.5 . . ?
H37A C37 H37B 109.5 . . ?
C36 C37 H37C 109.5 . . ?
H37A C37 H37C 109.5 . . ?
H37B C37 H37C 109.5 . . ?
C36 C38 H38A 109.5 . . ?
C36 C38 H38B 109.5 . . ?
H38A C38 H38B 109.5 . . ?
C36 C38 H38C 109.5 . . ?
H38A C38 H38C 109.5 . . ?
H38B C38 H38C 109.5 . . ?
C36 C39 H39A 109.5 . . ?
C36 C39 H39B 109.5 . . ?
H39A C39 H39B 109.5 . . ?
C36 C39 H39C 109.5 . . ?
H39A C39 H39C 109.5 . . ?
H39B C39 H39C 109.5 . . ?
C41 C40 C42 122.4(19) . . ?
C41 C40 C32 105.3(13) . . ?
C42 C40 C32 98.3(15) . . ?
C41 C40 C43 111.6(15) . . ?
C42 C40 C43 109.2(16) . . ?
C32 C40 C43 108.3(14) . . ?
C40 C41 H41A 109.5 . . ?
C40 C41 H41B 109.5 . . ?
H41A C41 H41B 109.5 . . ?
C40 C41 H41C 109.5 . . ?
H41A C41 H41C 109.5 . . ?
H41B C41 H41C 109.5 . . ?
C40 C42 H42A 109.5 . . ?
C40 C42 H42B 109.5 . . ?
H42A C42 H42B 109.5 . . ?
C40 C42 H42C 109.5 . . ?
H42A C42 H42C 109.5 . . ?
H42B C42 H42C 109.5 . . ?
C40 C43 H43A 109.5 . . ?
C40 C43 H43B 109.5 . . ?
H43A C43 H43B 109.5 . . ?
C40 C43 H43C 109.5 . . ?
H43A C43 H43C 109.5 . . ?
H43B C43 H43C 109.5 . . ?
C43A C40A C41A 117.4(16) . . ?
C43A C40A C32A 103.5(13) . . ?
C41A C40A C32A 108.1(15) . . ?
C43A C40A C42A 108.5(14) . . ?
C41A C40A C42A 99.2(13) . . ?
C32A C40A C42A 121.0(14) . . ?
C40A C41A H41D 109.5 . . ?
C40A C41A H41E 109.5 . . ?
H41D C41A H41E 109.5 . . ?
C40A C41A H41F 109.5 . . ?
H41D C41A H41F 109.5 . . ?
H41E C41A H41F 109.5 . . ?
C40A C42A H42D 109.5 . . ?
C40A C42A H42E 109.5 . . ?
H42D C42A H42E 109.5 . . ?
C40A C42A H42F 109.5 . . ?
H42D C42A H42F 109.5 . . ?
H42E C42A H42F 109.5 . . ?
C40A C43A H43D 109.5 . . ?
C40A C43A H43E 109.5 . . ?
H43D C43A H43E 109.5 . . ?
C40A C43A H43F 109.5 . . ?
H43D C43A H43F 109.5 . . ?
H43E C43A H43F 109.5 . . ?
N6 C50 N7 103.8(4) . . ?
N6 C50 Ir1 116.5(3) . . ?
N7 C50 Ir1 139.5(3) . . ?
C52 C51 N6 105.9(4) . . ?
C52 C51 H51 127.0 . . ?
N6 C51 H51 127.0 . . ?
C51 C52 N7 107.5(4) . . ?
C51 C52 H52 126.2 . . ?
N7 C52 H52 126.2 . . ?
C49 C44 C45 111.1(16) . . ?
C49 C44 Ir1 119.0(12) . . ?
C45 C44 Ir1 129.9(11) . . ?
C44 C45 C46 122(2) . . ?
C44 C45 H45 118.8 . . ?
C46 C45 H45 118.8 . . ?
C47 C46 C45 122.9(18) . . ?
C47 C46 H46 118.6 . . ?
C45 C46 H46 118.6 . . ?
C48 C47 C46 117.5(17) . . ?
C48 C47 C59 121.5(17) . . ?
C46 C47 C59 120.5(15) . . ?
C47 C48 C49 118(2) . . ?
C47 C48 H48 120.9 . . ?
C49 C48 H48 120.9 . . ?
C48 C49 C44 128(2) . . ?
C48 C49 N6 123.7(17) . . ?
C44 C49 N6 108.1(17) . . ?
C54 C53 C58 123.0(16) . . ?
C54 C53 N7 117.8(18) . . ?
C58 C53 N7 119.1(17) . . ?
C53 C54 C55 119.3(16) . . ?
C53 C54 H54 120.3 . . ?
C55 C54 H54 120.3 . . ?
C56 C55 C54 117.8(15) . . ?
C56 C55 C63 121.0(15) . . ?
C54 C55 C63 121.2(14) . . ?
C55 C56 C57 124.2(14) . . ?
C55 C56 H56 117.9 . . ?
C57 C56 H56 117.9 . . ?
C56 C57 C58 118.3(14) . . ?
C56 C57 H57 120.9 . . ?
C58 C57 H57 120.9 . . ?
C53 C58 C57 117.5(14) . . ?
C53 C58 H58 121.3 . . ?
C57 C58 H58 121.3 . . ?
C61 C59 C47 106.8(12) . . ?
C61 C59 C62 114.1(14) . . ?
C47 C59 C62 106.1(14) . . ?
C61 C59 C60 109.7(14) . . ?
C47 C59 C60 110.0(13) . . ?
C62 C59 C60 110.1(15) . . ?
C59 C60 H60A 109.5 . . ?
C59 C60 H60B 109.5 . . ?
H60A C60 H60B 109.5 . . ?
C59 C60 H60C 109.5 . . ?
H60A C60 H60C 109.5 . . ?
H60B C60 H60C 109.5 . . ?
C59 C61 H61A 109.5 . . ?
C59 C61 H61B 109.5 . . ?
H61A C61 H61B 109.5 . . ?
C59 C61 H61C 109.5 . . ?
H61A C61 H61C 109.5 . . ?
H61B C61 H61C 109.5 . . ?
C59 C62 H62A 109.5 . . ?
C59 C62 H62B 109.5 . . ?
H62A C62 H62B 109.5 . . ?
C59 C62 H62C 109.5 . . ?
H62A C62 H62C 109.5 . . ?
H62B C62 H62C 109.5 . . ?
C65 C63 C66 110.1(15) . . ?
C65 C63 C64 111.1(14) . . ?
C66 C63 C64 107.0(14) . . ?
C65 C63 C55 107.3(13) . . ?
C66 C63 C55 109.7(13) . . ?
C64 C63 C55 111.6(14) . . ?
C63 C64 H64A 109.5 . . ?
C63 C64 H64B 109.5 . . ?
H64A C64 H64B 109.5 . . ?
C63 C64 H64C 109.5 . . ?
H64A C64 H64C 109.5 . . ?
H64B C64 H64C 109.5 . . ?
C63 C65 H65A 109.5 . . ?
C63 C65 H65B 109.5 . . ?
H65A C65 H65B 109.5 . . ?
C63 C65 H65C 109.5 . . ?
H65A C65 H65C 109.5 . . ?
H65B C65 H65C 109.5 . . ?
C63 C66 H66A 109.5 . . ?
C63 C66 H66B 109.5 . . ?
H66A C66 H66B 109.5 . . ?
C63 C66 H66C 109.5 . . ?
H66A C66 H66C 109.5 . . ?
H66B C66 H66C 109.5 . . ?
C45A C44A C49A 114.9(18) . . ?
C45A C44A Ir1 131.8(13) . . ?
C49A C44A Ir1 112.7(12) . . ?
C44A C45A C46A 124(2) . . ?
C44A C45A H45A 118.0 . . ?
C46A C45A H45A 118.0 . . ?
C47A C46A C45A 120.2(19) . . ?
C47A C46A H46A 119.9 . . ?
C45A C46A H46A 119.9 . . ?
C48A C47A C46A 116.8(17) . . ?
C48A C47A C59A 121.1(17) . . ?
C46A C47A C59A 121.4(16) . . ?
C47A C48A C49A 123(2) . . ?
C47A C48A H48A 118.7 . . ?
C49A C48A H48A 118.7 . . ?
N6 C49A C44A 117.1(17) . . ?
N6 C49A C48A 121.1(18) . . ?
C44A C49A C48A 122(2) . . ?
C54A C53A C58A 121.0(15) . . ?
C54A C53A N7 120.3(16) . . ?
C58A C53A N7 118.6(16) . . ?
C53A C54A C55A 121.8(15) . . ?
C53A C54A H54A 119.1 . . ?
C55A C54A H54A 119.1 . . ?
C56A C55A C54A 115.8(14) . . ?
C56A C55A C63A 121.3(16) . . ?
C54A C55A C63A 122.8(17) . . ?
C57A C56A C55A 122.6(14) . . ?
C57A C56A H56A 118.7 . . ?
C55A C56A H56A 118.7 . . ?
C58A C57A C56A 120.8(15) . . ?
C58A C57A H57A 119.6 . . ?
C56A C57A H57A 119.6 . . ?
C57A C58A C53A 118.0(14) . . ?
C57A C58A H58A 121.0 . . ?
C53A C58A H58A 121.0 . . ?
C47A C59A C60A 111.0(16) . . ?
C47A C59A C62A 113.7(15) . . ?
C60A C59A C62A 111.4(16) . . ?
C47A C59A C61A 103.3(14) . . ?
C60A C59A C61A 110.1(15) . . ?
C62A C59A C61A 106.9(14) . . ?
C59A C60A H60D 109.5 . . ?
C59A C60A H60E 109.5 . . ?
H60D C60A H60E 109.5 . . ?
C59A C60A H60F 109.5 . . ?
H60D C60A H60F 109.5 . . ?
H60E C60A H60F 109.5 . . ?
C59A C61A H61D 109.5 . . ?
C59A C61A H61E 109.5 . . ?
H61D C61A H61E 109.5 . . ?
C59A C61A H61F 109.5 . . ?
H61D C61A H61F 109.5 . . ?
H61E C61A H61F 109.5 . . ?
C59A C62A H62D 109.5 . . ?
C59A C62A H62E 109.5 . . ?
H62D C62A H62E 109.5 . . ?
C59A C62A H62F 109.5 . . ?
H62D C62A H62F 109.5 . . ?
H62E C62A H62F 109.5 . . ?
C55A C63A C66A 113.5(13) . . ?
C55A C63A C65A 110.7(12) . . ?
C66A C63A C65A 108.7(13) . . ?
C55A C63A C64A 108.5(13) . . ?
C66A C63A C64A 107.9(12) . . ?
C65A C63A C64A 107.3(11) . . ?
C63A C64A H64D 109.5 . . ?
C63A C64A H64E 109.5 . . ?
H64D C64A H64E 109.5 . . ?
C63A C64A H64F 109.5 . . ?
H64D C64A H64F 109.5 . . ?
H64E C64A H64F 109.5 . . ?
C63A C65A H65D 109.5 . . ?
C63A C65A H65E 109.5 . . ?
H65D C65A H65E 109.5 . . ?
C63A C65A H65F 109.5 . . ?
H65D C65A H65F 109.5 . . ?
H65E C65A H65F 109.5 . . ?
C63A C66A H66D 109.5 . . ?
C63A C66A H66E 109.5 . . ?
H66D C66A H66E 109.5 . . ?
C63A C66A H66F 109.5 . . ?
H66D C66A H66F 109.5 . . ?
H66E C66A H66F 109.5 . . ?

loop_
_geom_bond_atom_site_label_1
_geom_bond_atom_site_label_2
_geom_bond_distance
_geom_bond_site_symmetry_2
_geom_bond_publ_flag
Ir1 C7 2.023(4) . ?
Ir1 C50 2.041(4) . ?
Ir1 C21 2.070(4) . ?
Ir1 C27 2.071(4) . ?
Ir1 C1 2.079(4) . ?
Ir1 C44A 2.080(4) . ?
Ir1 C44 2.080(4) . ?
N1 C7 1.386(5) . ?
N1 C8 1.394(5) . ?
N1 C6 1.431(6) . ?
N2 C7 1.345(6) . ?
N2 C9 1.400(6) . ?
N2 C11 1.42(4) . ?
N2 C11A 1.44(4) . ?
N3 C8 1.329(5) 6 ?
N3 C8 1.329(5) . ?
N4 C27 1.362(6) . ?
N4 C28 1.367(6) . ?
N4 C26 1.419(6) . ?
N5 C27 1.366(6) . ?
N5 C29 1.411(6) . ?
N5 C30A 1.425(19) . ?
N5 C30 1.426(19) . ?
N6 C50 1.357(6) . ?
N6 C49A 1.36(3) . ?
N6 C51 1.378(6) . ?
N6 C49 1.49(3) . ?
N7 C50 1.367(5) . ?
N7 C52 1.379(6) . ?
N7 C53 1.414(19) . ?
N7 C53A 1.438(18) . ?
C1 C2 1.394(6) . ?
C1 C6 1.409(7) . ?
C2 C3 1.386(8) . ?
C2 H2 0.9500 . ?
C3 C4 1.382(8) . ?
C3 H3 0.9500 . ?
C4 C5 1.385(8) . ?
C4 H4 0.9500 . ?
C5 C6 1.375(7) . ?
C5 H5 0.9500 . ?
C8 C9 1.415(5) . ?
C9 C10 1.377(5) . ?
C10 H10 0.9500 . ?
C11 C16 1.377(14) . ?
C11 C12 1.383(14) . ?
C12 C13 1.383(13) . ?
C12 H12 0.9500 . ?
C13 C14 1.376(13) . ?
C13 H13 0.9500 . ?
C14 C15 1.384(13) . ?
C14 C17 1.52(2) . ?
C15 C16 1.386(12) . ?
C15 H15 0.9500 . ?
C16 H16 0.9500 . ?
C17 C18 1.506(12) . ?
C17 C20 1.542(13) . ?
C17 C19 1.542(12) . ?
C18 H18A 0.9800 . ?
C18 H18B 0.9800 . ?
C18 H18C 0.9800 . ?
C19 H19A 0.9800 . ?
C19 H19B 0.9800 . ?
C19 H19C 0.9800 . ?
C20 H20A 0.9800 . ?
C20 H20B 0.9800 . ?
C20 H20C 0.9800 . ?
C11A C16A 1.348(19) . ?
C11A C12A 1.377(18) . ?
C12A C13A 1.385(17) . ?
C12A H12A 0.9500 . ?
C13A C14A 1.384(17) . ?
C13A H13A 0.9500 . ?
C14A C15A 1.348(18) . ?
C14A C17A 1.55(2) . ?
C15A C16A 1.384(18) . ?
C15A H15A 0.9500 . ?
C16A H16A 0.9500 . ?
C17A C18A 1.513(12) . ?
C17A C19A 1.518(12) . ?
C17A C20A 1.543(13) . ?
C18A H18D 0.9800 . ?
C18A H18E 0.9800 . ?
C18A H18F 0.9800 . ?
C19A H19D 0.9800 . ?
C19A H19E 0.9800 . ?
C19A H19F 0.9800 . ?
C20A H20D 0.9800 . ?
C20A H20E 0.9800 . ?
C20A H20F 0.9800 . ?
C21 C26 1.391(6) . ?
C21 C22 1.396(6) . ?
C22 C23 1.405(6) . ?
C22 H22 0.9500 . ?
C23 C24 1.383(8) . ?
C23 H23 0.9500 . ?
C24 C25 1.398(7) . ?
C24 C36 1.540(7) . ?
C25 C26 1.382(7) . ?
C25 H25 0.9500 . ?
C28 C29 1.336(8) . ?
C28 H28 0.9500 . ?
C29 H29 0.9500 . ?
C30 C35 1.38(2) . ?
C30 C31 1.387(19) . ?
C31 C32 1.392(19) . ?
C31 H31 0.9500 . ?
C32 C33 1.397(19) . ?
C32 C40 1.551(19) . ?
C33 C34 1.382(18) . ?
C33 H33 0.9500 . ?
C34 C35 1.389(18) . ?
C34 H34 0.9500 . ?
C35 H35 0.9500 . ?
C30A C35A 1.38(2) . ?
C30A C31A 1.387(19) . ?
C31A C32A 1.402(19) . ?
C31A H31A 0.9500 . ?
C32A C33A 1.414(18) . ?
C32A C40A 1.578(18) . ?
C33A C34A 1.394(17) . ?
C33A H33A 0.9500 . ?
C34A C35A 1.378(19) . ?
C34A H34A 0.9500 . ?
C35A H35A 0.9500 . ?
C36 C39 1.489(10) . ?
C36 C37 1.519(10) . ?
C36 C38 1.534(10) . ?
C37 H37A 0.9800 . ?
C37 H37B 0.9800 . ?
C37 H37C 0.9800 . ?
C38 H38A 0.9800 . ?
C38 H38B 0.9800 . ?
C38 H38C 0.9800 . ?
C39 H39A 0.9800 . ?
C39 H39B 0.9800 . ?
C39 H39C 0.9800 . ?
C40 C41 1.532(13) . ?
C40 C42 1.534(13) . ?
C40 C43 1.562(13) . ?
C41 H41A 0.9800 . ?
C41 H41B 0.9800 . ?
C41 H41C 0.9800 . ?
C42 H42A 0.9800 . ?
C42 H42B 0.9800 . ?
C42 H42C 0.9800 . ?
C43 H43A 0.9800 . ?
C43 H43B 0.9800 . ?
C43 H43C 0.9800 . ?
C40A C43A 1.527(13) . ?
C40A C41A 1.555(13) . ?
C40A C42A 1.587(13) . ?
C41A H41D 0.9800 . ?
C41A H41E 0.9800 . ?
C41A H41F 0.9800 . ?
C42A H42D 0.9800 . ?
C42A H42E 0.9800 . ?
C42A H42F 0.9800 . ?
C43A H43D 0.9800 . ?
C43A H43E 0.9800 . ?
C43A H43F 0.9800 . ?
C51 C52 1.349(8) . ?
C51 H51 0.9500 . ?
C52 H52 0.9500 . ?
C44 C49 1.41(2) . ?
C44 C45 1.42(2) . ?
C45 C46 1.429(19) . ?
C45 H45 0.9500 . ?
C46 C47 1.385(18) . ?
C46 H46 0.9500 . ?
C47 C48 1.38(2) . ?
C47 C59 1.519(13) . ?
C48 C49 1.41(2) . ?
C48 H48 0.9500 . ?
C53 C54 1.36(2) . ?
C53 C58 1.38(2) . ?
C54 C55 1.389(19) . ?
C54 H54 0.9500 . ?
C55 C56 1.338(19) . ?
C55 C63 1.55(2) . ?
C56 C57 1.379(18) . ?
C56 H56 0.9500 . ?
C57 C58 1.385(18) . ?
C57 H57 0.9500 . ?
C58 H58 0.9500 . ?
C59 C61 1.516(13) . ?
C59 C62 1.521(13) . ?
C59 C60 1.541(13) . ?
C60 H60A 0.9800 . ?
C60 H60B 0.9800 . ?
C60 H60C 0.9800 . ?
C61 H61A 0.9800 . ?
C61 H61B 0.9800 . ?
C61 H61C 0.9800 . ?
C62 H62A 0.9800 . ?
C62 H62B 0.9800 . ?
C62 H62C 0.9800 . ?
C63 C65 1.510(12) . ?
C63 C66 1.523(13) . ?
C63 C64 1.543(13) . ?
C64 H64A 0.9800 . ?
C64 H64B 0.9800 . ?
C64 H64C 0.9800 . ?
C65 H65A 0.9800 . ?
C65 H65B 0.9800 . ?
C65 H65C 0.9800 . ?
C66 H66A 0.9800 . ?
C66 H66B 0.9800 . ?
C66 H66C 0.9800 . ?
C44A C45A 1.40(2) . ?
C44A C49A 1.40(2) . ?
C45A C46A 1.40(2) . ?
C45A H45A 0.9500 . ?
C46A C47A 1.397(19) . ?
C46A H46A 0.9500 . ?
C47A C48A 1.39(2) . ?
C47A C59A 1.51(2) . ?
C48A C49A 1.403(18) . ?
C48A H48A 0.9500 . ?
C53A C54A 1.383(19) . ?
C53A C58A 1.396(19) . ?
C54A C55A 1.414(19) . ?
C54A H54A 0.9500 . ?
C55A C56A 1.40(2) . ?
C55A C63A 1.48(2) . ?
C56A C57A 1.388(18) . ?
C56A H56A 0.9500 . ?
C57A C58A 1.385(17) . ?
C57A H57A 0.9500 . ?
C58A H58A 0.9500 . ?
C59A C60A 1.526(13) . ?
C59A C62A 1.528(14) . ?
C59A C61A 1.556(13) . ?
C60A H60D 0.9800 . ?
C60A H60E 0.9800 . ?
C60A H60F 0.9800 . ?
C61A H61D 0.9800 . ?
C61A H61E 0.9800 . ?
C61A H61F 0.9800 . ?
C62A H62D 0.9800 . ?
C62A H62E 0.9800 . ?
C62A H62F 0.9800 . ?
C63A C66A 1.538(13) . ?
C63A C65A 1.540(11) . ?
C63A C64A 1.551(12) . ?
C64A H64D 0.9800 . ?
C64A H64E 0.9800 . ?
C64A H64F 0.9800 . ?
C65A H65D 0.9800 . ?
C65A H65E 0.9800 . ?
C65A H65F 0.9800 . ?
C66A H66D 0.9800 . ?
C66A H66E 0.9800 . ?
C66A H66F 0.9800 . ?

loop_
_bruker_diffrn_runs_axis
_bruker_diffrn_runs_distance
_bruker_diffrn_runs_theta
_bruker_diffrn_runs_omega
_bruker_diffrn_runs_phi
_bruker_diffrn_runs_chi
_bruker_diffrn_runs_width
_bruker_diffrn_runs_images
_bruker_diffrn_runs_time
_bruker_diffrn_runs_wavelength
_bruker_diffrn_runs_voltage
_bruker_diffrn_runs_current
_bruker_diffrn_runs_temperature
Phi 40.0 53.8025 107.818 -164.0 -24.0 1.1 290 16.0 1.54184 50.0 1.1 193.14999999999998
Omega 40.0 53.8025 1.372 -119.99999999999999 65.5 1.1 102 16.0 1.54184 50.0 1.1 193.14999999999998
Phi 40.0 -24.0695 -46.032 0.0 44.5 1.1 327 2.0 1.54184 50.0 1.1 193.14999999999998
Omega 40.0 53.8025 1.372 80.0 65.5 1.1 102 16.0 1.54184 50.0 1.1 193.14999999999998
Phi 40.0 53.8025 11.517 -28.0 24.0 1.1 181 16.0 1.54184 50.0 1.1 193.14999999999998
Omega 40.0 46.3025 90.654 180.0 -44.5 1.1 75 9.9 1.54184 50.0 1.1 193.14999999999998
Omega 40.0 53.8025 1.372 -80.0 65.5 1.1 102 16.0 1.54184 50.0 1.1 193.14999999999998
Omega 40.0 53.8025 1.372 119.99999999999999 65.5 1.1 102 16.0 1.54184 50.0 1.1 193.14999999999998
Omega 40.0 53.8025 1.372 0.0 65.5 1.1 102 16.0 1.54184 50.0 1.1 193.14999999999998
Phi 40.0 -24.0695 -48.22739635508247 -77.649 24.0 1.1 170 2.0 1.54184 50.0 1.1 193.14999999999998
Omega 40.0 53.8025 1.372 -160.0 65.5 1.1 102 16.0 1.54184 50.0 1.1 193.14999999999998
Omega 40.0 46.3025 90.654 270.0 -44.5 1.1 75 9.9 1.54184 50.0 1.1 193.14999999999998
Omega 40.0 46.3025 90.654 90.0 -44.5 1.1 75 9.9 1.54184 50.0 1.1 193.14999999999998
Phi 40.0 53.8025 105.685 0.0 -44.5 1.1 327 16.0 1.54184 50.0 1.1 193.14999999999998

loop_
_smtbx_masks_void_nr
_smtbx_masks_void_average_x
_smtbx_masks_void_average_y
_smtbx_masks_void_average_z
_smtbx_masks_void_volume
_smtbx_masks_void_count_electrons
_smtbx_masks_void_content
1 0.000 -0.709 0.069 401.3 26.7 '0.5 CH2Cl2'
2 0.000 -0.415 0.569 401.3 26.7 '0.5 CH2Cl2'
3 0.250 -0.722 0.140 307.5 0.0 ?
4 0.250 0.095 0.640 307.5 0.0 ?
5 0.500 -0.816 0.069 401.3 26.7 '0.5 CH2Cl2'
6 0.500 0.426 0.569 401.3 26.7 '0.5 CH2Cl2'
7 0.750 -0.789 0.140 307.5 0.0 ?
8 0.750 -0.262 0.640 307.5 0.0 ?
